data_9014674
loop_
_publ_author_name
'Crosnier-Lopez M'
'Duroy, H.'
'Fourquet, J.'
'Laligant, Y.'

_publ_section_title
;
 Synthesis and crystal structure of Ba3 Ta O F9
 _cod_database_code 1000393
;
_journal_name_full 'European Journal of Solid State and Inorganic Chemistry'
_journal_page_first 457
_journal_page_last 468
_journal_volume 32
_journal_year 1995
_chemical_formula_sum 'Ba3 F9 O Ta'
_space_group_IT_number 63
_symmetry_space_group_name_Hall '-C 2c 2'
_symmetry_space_group_name_H-M 'C m c m'
_cell_angle_alpha 90
_cell_angle_beta 90
_cell_angle_gamma 90
_cell_length_a 5.9422
_cell_length_b 26.39499
_cell_length_c 5.9590
_cell_formula_units_Z 4
_cell_volume 934.635
_database_code_amcsd 0012597
_exptl_crystal_density_diffrn 5.543
_cod_duplicate_entry 1000393
_cod_original_formula_sum 'Ta Ba3 O F9'
_cod_database_code 9014674
_amcsd_formula_title 'Ba3 F9 O Ta'

loop_
_space_group_symop_operation_xyz
x,y,z
1/2+x,1/2+y,z
x,-y,1/2+z
1/2+x,1/2-y,1/2+z
-x,y,1/2-z
1/2-x,1/2+y,1/2-z
-x,y,z
1/2-x,1/2+y,z
x,-y,-z
1/2+x,1/2-y,-z
x,y,1/2-z
1/2+x,1/2+y,1/2-z
-x,-y,1/2+z
1/2-x,1/2-y,1/2+z
-x,-y,-z
1/2-x,1/2-y,-z

loop_
_atom_site_aniso_label
_atom_site_aniso_U_11
_atom_site_aniso_U_22
_atom_site_aniso_U_33
_atom_site_aniso_U_12
_atom_site_aniso_U_13
_atom_site_aniso_U_23
Ta1 0.02910 0.02610 0.02290 0.00000 0.00000 0.00000
Ba1 0.05350 0.01790 0.05610 0.00000 0.00000 0.00000
Ba2 0.01820 0.01850 0.02390 0.00000 0.00000 0.00000
Ba3 0.02450 0.02210 0.01650 0.00000 0.00000 0.00000
O1 0.01650 0.03760 0.01520 0.00000 0.00000 0.00150
F1 0.01650 0.03760 0.01520 0.00000 0.00000 0.00000
F2 0.09510 0.03230 0.07930 0.00000 0.00000 0.00000
F3 0.13000 0.12860 0.10780 -0.02020 0.09260 -0.01420
F4 0.15570 0.02660 0.23650 0.00000 0.00000 0.00000
F5 0.13090 0.03070 0.11690 -0.01360 0.07520 0.00630

loop_
_atom_site_label
_atom_site_fract_x
_atom_site_fract_y
_atom_site_fract_z
_atom_site_occupancy
Ta1 0.00000 0.16318 0.25000 1.00000
Ba1 0.00000 0.31269 0.25000 1.00000
Ba2 0.00000 0.55842 0.25000 1.00000
Ba3 0.00000 0.94031 0.25000 1.00000
O1 0.24600 0.00000 0.00000 0.50000
F1 0.24600 0.00000 0.00000 0.50000
F2 0.00000 0.08670 0.25000 1.00000
F3 0.22800 0.13900 0.02320 1.00000
F4 0.00000 0.41100 0.25000 1.00000
F5 0.15100 0.21870 0.09610 0.50000

loop_
_cod_related_entry_id
_cod_related_entry_database
_cod_related_entry_code
1 AMCSD 0012597
